data_2225533
loop_
_publ_author_name
'Suchetan, P. A.'
'Gowda, B. Thimme'
'Foro, Sabine'
'Fuess, Hartmut'

_publ_section_title
;
 <i>N</i>-Benzoyl-4-chlorobenzenesulfonamide
;
_journal_coeditor_code FK2014
_journal_issue 4
_journal_name_full 'Acta Crystallographica Section E'
_journal_page_first o766
_journal_paper_doi 10.1107/S160053681000783X
_journal_volume 66
_journal_year 2010
_chemical_formula_iupac 'C13 H10 Cl N O3 S'
_chemical_formula_moiety 'C13 H10 Cl N O3 S'
_chemical_formula_sum 'C13 H10 Cl N O3 S'
_chemical_formula_weight 295.73
_chemical_name_systematic
;
<i>N</i>-Benzoyl-4-chlorobenzenesulfonamide
;
_space_group_IT_number 2
_symmetry_cell_setting triclinic
_symmetry_space_group_name_Hall '-P 1'
_symmetry_space_group_name_H-M 'P -1'
_atom_sites_solution_hydrogens geom
_atom_sites_solution_primary direct
_atom_sites_solution_secondary difmap
_audit_creation_method SHELXL-97
_cell_angle_alpha 91.150(10)
_cell_angle_beta 93.530(10)
_cell_angle_gamma 107.40(2)
_cell_formula_units_Z 4
_cell_length_a 9.1380(10)
_cell_length_b 12.026(2)
_cell_length_c 12.512(2)
_cell_measurement_reflns_used 25
_cell_measurement_temperature 299(2)
_cell_measurement_theta_max 20.67
_cell_measurement_theta_min 6.27
_cell_volume 1308.5(4)
_computing_cell_refinement 'CAD-4-PC (Enraf--Nonius, 1996)'
_computing_data_collection 'CAD-4-PC (Enraf--Nonius, 1996)'
_computing_data_reduction 'REDU4 (Stoe & Cie, 1987)'
_computing_molecular_graphics 'PLATON (Spek, 2009)'
_computing_publication_material 'SHELXL97 (Sheldrick, 2008)'
_computing_structure_refinement 'SHELXL97 (Sheldrick, 2008)'
_computing_structure_solution 'SHELXS97 (Sheldrick, 2008)'
_diffrn_ambient_temperature 299(2)
_diffrn_measured_fraction_theta_full 1.000
_diffrn_measured_fraction_theta_max 1.000
_diffrn_measurement_device_type 'Enraf--Nonius CAD-4'
_diffrn_measurement_method \w/2\q
_diffrn_radiation_monochromator graphite
_diffrn_radiation_source 'fine-focus sealed tube'
_diffrn_radiation_type CuK\a
_diffrn_radiation_wavelength 1.54180
_diffrn_reflns_av_R_equivalents 0.0444
_diffrn_reflns_av_sigmaI/netI 0.0460
_diffrn_reflns_limit_h_max 10
_diffrn_reflns_limit_h_min -10
_diffrn_reflns_limit_k_max 14
_diffrn_reflns_limit_k_min -14
_diffrn_reflns_limit_l_max 14
_diffrn_reflns_limit_l_min -14
_diffrn_reflns_number 9165
_diffrn_reflns_theta_full 66.95
_diffrn_reflns_theta_max 66.95
_diffrn_reflns_theta_min 3.54
_diffrn_standards_decay_% 2.0
_diffrn_standards_interval_time 120
_diffrn_standards_number 3
_exptl_absorpt_coefficient_mu 4.118
_exptl_absorpt_correction_T_max 0.2897
_exptl_absorpt_correction_T_min 0.2326
_exptl_absorpt_correction_type psi-scan
_exptl_absorpt_process_details 'North <i>et al.</i>,  1968'
_exptl_crystal_colour colourless
_exptl_crystal_density_diffrn 1.501
_exptl_crystal_density_method 'not measured'
_exptl_crystal_description prism
_exptl_crystal_F_000 608
_exptl_crystal_size_max 0.50
_exptl_crystal_size_mid 0.40
_exptl_crystal_size_min 0.40
_refine_diff_density_max 0.337
_refine_diff_density_min -0.336
_refine_ls_extinction_coef 0.0104(5)
_refine_ls_extinction_expression Fc^*^=kFc[1+0.001xFc^2^\l^3^/sin(2\q)]^-1/4^
_refine_ls_extinction_method 'SHELXL97 (Sheldrick, 2008)'
_refine_ls_goodness_of_fit_ref 1.051
_refine_ls_hydrogen_treatment mixed
_refine_ls_matrix_type full
_refine_ls_number_parameters 350
_refine_ls_number_reflns 4655
_refine_ls_number_restraints 2
_refine_ls_restrained_S_all 1.051
_refine_ls_R_factor_all 0.0513
_refine_ls_R_factor_gt 0.0437
_refine_ls_shift/su_max 0.000
_refine_ls_shift/su_mean 0.000
_refine_ls_structure_factor_coef Fsqd
_refine_ls_weighting_details 'calc w=1/[\s^2^(Fo^2^)+(0.0517P)^2^+0.5150P] where P=(Fo^2^+2Fc^2^)/3'
_refine_ls_weighting_scheme calc
_refine_ls_wR_factor_gt 0.1190
_refine_ls_wR_factor_ref 0.1251
_reflns_number_gt 3966
_reflns_number_total 4655
_reflns_threshold_expression I>2sigma(I)
_cod_data_source_file fk2014.cif
_cod_data_source_block I
_cod_original_cell_volume 1308.5(3)
_cod_database_code 2225533
_cod_database_fobs_code 2225533

loop_
_symmetry_equiv_pos_as_xyz
'x, y, z'
'-x, -y, -z'

loop_
_atom_site_type_symbol
_atom_site_label
_atom_site_fract_x
_atom_site_fract_y
_atom_site_fract_z
_atom_site_U_iso_or_equiv
_atom_site_adp_type
_atom_site_calc_flag
_atom_site_refinement_flags
_atom_site_occupancy
_atom_site_disorder_assembly
_atom_site_disorder_group
Cl Cl1 0.13114(11) 0.65487(7) 0.19920(7) 0.0951(3) Uani d . 1 . .
S S1 0.12434(7) 0.19435(5) -0.03688(6) 0.0571(2) Uani d . 1 . .
O O1 -0.02885(19) 0.11806(14) -0.03785(19) 0.0766(6) Uani d . 1 . .
O O2 0.1928(2) 0.22241(16) -0.13596(16) 0.0727(5) Uani d . 1 . .
O O3 0.45459(19) 0.26268(14) 0.02647(17) 0.0689(5) Uani d . 1 . .
N N1 0.2241(2) 0.12840(16) 0.03850(19) 0.0566(5) Uani d D 1 . .
H H1N 0.172(3) 0.0617(17) 0.054(2) 0.068 Uiso d D 1 . .
C C1 0.1337(2) 0.32370(18) 0.0343(2) 0.0515(5) Uani d . 1 . .
C C2 0.0252(3) 0.3229(2) 0.1058(2) 0.0633(7) Uani d . 1 . .
H H2 -0.0481 0.2532 0.1196 0.076 Uiso calc R 1 . .
C C3 0.0251(3) 0.4250(2) 0.1567(2) 0.0696(7) Uani d . 1 . .
H H3 -0.0484 0.4255 0.2047 0.084 Uiso calc R 1 . .
C C4 0.1352(3) 0.5262(2) 0.1355(2) 0.0625(6) Uani d . 1 . .
C C5 0.2456(3) 0.5282(2) 0.0662(2) 0.0629(7) Uani d . 1 . .
H H5 0.3200 0.5980 0.0543 0.075 Uiso calc R 1 . .
C C6 0.2461(3) 0.42605(19) 0.0140(2) 0.0574(6) Uani d . 1 . .
H H6 0.3202 0.4259 -0.0337 0.069 Uiso calc R 1 . .
C C7 0.3829(2) 0.16862(19) 0.0569(2) 0.0520(5) Uani d . 1 . .
C C8 0.4541(2) 0.09067(19) 0.11647(19) 0.0491(5) Uani d . 1 . .
C C9 0.6099(3) 0.1097(2) 0.1104(2) 0.0653(7) Uani d . 1 . .
H H9 0.6662 0.1704 0.0708 0.078 Uiso calc R 1 . .
C C10 0.6821(3) 0.0392(3) 0.1626(3) 0.0761(8) Uani d . 1 . .
H H10 0.7867 0.0516 0.1570 0.091 Uiso calc R 1 . .
C C11 0.6022(3) -0.0483(2) 0.2222(3) 0.0710(7) Uani d . 1 . .
H H11 0.6523 -0.0952 0.2577 0.085 Uiso calc R 1 . .
C C12 0.4478(3) -0.0677(3) 0.2304(3) 0.0768(8) Uani d . 1 . .
H H12 0.3932 -0.1272 0.2719 0.092 Uiso calc R 1 . .
C C13 0.3737(3) 0.0014(2) 0.1767(2) 0.0667(7) Uani d . 1 . .
H H13 0.2685 -0.0125 0.1813 0.080 Uiso calc R 1 . .
Cl Cl2 0.09586(10) 1.12238(7) 0.31722(8) 0.0928(3) Uani d . 1 . .
S S2 0.15335(8) 0.68980(5) 0.55894(6) 0.0660(2) Uani d . 1 . .
O O4 0.0012(2) 0.61359(16) 0.5643(2) 0.0871(7) Uani d . 1 . .
O O5 0.2464(3) 0.72946(19) 0.65492(17) 0.0895(7) Uani d . 1 . .
O O6 0.4541(2) 0.75873(16) 0.47147(19) 0.0794(6) Uani d . 1 . .
N N2 0.2341(3) 0.61526(18) 0.48162(19) 0.0623(5) Uani d D 1 . .
H H2N 0.171(3) 0.5535(19) 0.456(2) 0.075 Uiso d D 1 . .
C C14 0.1436(3) 0.81131(19) 0.4870(2) 0.0544(6) Uani d . 1 . .
C C15 0.0225(3) 0.7997(2) 0.4114(2) 0.0640(7) Uani d . 1 . .
H H15 -0.0496 0.7272 0.3963 0.077 Uiso calc R 1 . .
C C16 0.0090(3) 0.8952(2) 0.3589(2) 0.0675(7) Uani d . 1 . .
H H16 -0.0714 0.8881 0.3073 0.081 Uiso calc R 1 . .
C C17 0.1157(3) 1.0018(2) 0.3832(2) 0.0605(6) Uani d . 1 . .
C C18 0.2376(3) 1.0149(2) 0.4571(2) 0.0645(7) Uani d . 1 . .
H H18 0.3097 1.0876 0.4713 0.077 Uiso calc R 1 . .
C C19 0.2515(3) 0.9182(2) 0.5102(2) 0.0602(6) Uani d . 1 . .
H H19 0.3328 0.9253 0.5610 0.072 Uiso calc R 1 . .
C C20 0.3804(3) 0.6593(2) 0.4480(2) 0.0595(6) Uani d . 1 . .
C C21 0.4389(3) 0.5793(2) 0.3827(2) 0.0550(6) Uani d . 1 . .
C C22 0.3646(3) 0.4623(2) 0.3640(3) 0.0712(7) Uani d . 1 . .
H H22 0.2712 0.4285 0.3932 0.085 Uiso calc R 1 . .
C C23 0.4278(4) 0.3951(3) 0.3022(3) 0.0816(9) Uani d . 1 . .
H H23 0.3760 0.3163 0.2896 0.098 Uiso calc R 1 . .
C C24 0.5657(3) 0.4427(3) 0.2590(3) 0.0744(8) Uani d . 1 . .
H H24 0.6075 0.3966 0.2173 0.089 Uiso calc R 1 . .
C C25 0.6410(4) 0.5582(3) 0.2777(3) 0.0829(9) Uani d . 1 . .
H H25 0.7353 0.5911 0.2493 0.100 Uiso calc R 1 . .
C C26 0.5780(3) 0.6261(2) 0.3385(3) 0.0782(8) Uani d . 1 . .
H H26 0.6299 0.7051 0.3502 0.094 Uiso calc R 1 . .

loop_
_atom_site_aniso_label
_atom_site_aniso_U_11
_atom_site_aniso_U_22
_atom_site_aniso_U_33
_atom_site_aniso_U_12
_atom_site_aniso_U_13
_atom_site_aniso_U_23
Cl1 0.1252(7) 0.0788(5) 0.0934(6) 0.0542(5) -0.0124(5) -0.0192(4)
S1 0.0512(3) 0.0391(3) 0.0765(4) 0.0097(2) -0.0101(3) 0.0026(2)
O1 0.0526(9) 0.0425(8) 0.1251(18) 0.0060(7) -0.0250(10) 0.0046(9)
O2 0.0922(13) 0.0609(10) 0.0653(12) 0.0257(9) -0.0039(10) -0.0025(9)
O3 0.0507(9) 0.0505(9) 0.0989(15) 0.0043(7) 0.0056(9) 0.0139(9)
N1 0.0419(9) 0.0415(9) 0.0829(15) 0.0082(8) -0.0021(9) 0.0104(9)
C1 0.0470(11) 0.0416(11) 0.0643(15) 0.0114(9) -0.0012(10) 0.0077(10)
C2 0.0514(13) 0.0562(14) 0.0809(19) 0.0114(10) 0.0121(12) 0.0204(12)
C3 0.0690(16) 0.0765(17) 0.0723(18) 0.0323(14) 0.0171(14) 0.0148(14)
C4 0.0729(16) 0.0553(13) 0.0631(16) 0.0277(12) -0.0078(13) 0.0007(11)
C5 0.0656(15) 0.0402(12) 0.0769(18) 0.0068(10) 0.0027(13) 0.0069(11)
C6 0.0552(13) 0.0447(12) 0.0689(16) 0.0082(10) 0.0109(12) 0.0075(11)
C7 0.0431(11) 0.0459(12) 0.0637(15) 0.0089(9) 0.0024(10) -0.0040(10)
C8 0.0419(11) 0.0478(11) 0.0555(14) 0.0112(9) 0.0009(9) -0.0070(9)
C9 0.0425(12) 0.0564(14) 0.092(2) 0.0087(10) 0.0021(12) 0.0037(13)
C10 0.0430(12) 0.0755(17) 0.110(3) 0.0201(12) -0.0022(14) 0.0012(16)
C11 0.0653(16) 0.0690(16) 0.082(2) 0.0296(13) -0.0142(14) -0.0009(14)
C12 0.0683(17) 0.0810(18) 0.082(2) 0.0226(14) 0.0032(15) 0.0251(15)
C13 0.0474(12) 0.0766(17) 0.0776(19) 0.0194(12) 0.0079(12) 0.0196(14)
Cl2 0.1041(6) 0.0891(5) 0.1031(7) 0.0515(5) 0.0222(5) 0.0280(4)
S2 0.0791(4) 0.0521(3) 0.0653(4) 0.0152(3) 0.0167(3) 0.0026(3)
O4 0.0882(14) 0.0571(10) 0.1117(17) 0.0069(10) 0.0492(13) 0.0039(10)
O5 0.1332(19) 0.0795(13) 0.0582(12) 0.0377(13) -0.0030(12) -0.0003(10)
O6 0.0592(10) 0.0560(10) 0.1145(17) 0.0062(8) 0.0011(11) -0.0095(10)
N2 0.0630(12) 0.0497(11) 0.0712(15) 0.0112(9) 0.0106(11) -0.0010(10)
C14 0.0524(12) 0.0488(12) 0.0573(14) 0.0079(10) 0.0075(10) -0.0066(10)
C15 0.0537(13) 0.0574(14) 0.0719(18) 0.0057(11) -0.0020(12) -0.0157(12)
C16 0.0584(14) 0.0792(18) 0.0644(17) 0.0228(13) -0.0065(12) -0.0102(13)
C17 0.0597(14) 0.0617(14) 0.0651(16) 0.0240(11) 0.0123(12) 0.0038(12)
C18 0.0587(14) 0.0476(13) 0.0794(18) 0.0046(10) 0.0034(13) -0.0032(12)
C19 0.0509(12) 0.0560(13) 0.0666(16) 0.0079(10) -0.0058(11) -0.0064(11)
C20 0.0540(13) 0.0533(13) 0.0672(16) 0.0113(11) -0.0038(12) 0.0062(11)
C21 0.0512(12) 0.0522(12) 0.0601(15) 0.0141(10) -0.0022(11) 0.0103(10)
C22 0.0571(14) 0.0602(15) 0.094(2) 0.0124(12) 0.0125(14) 0.0022(14)
C23 0.0749(18) 0.0602(16) 0.107(3) 0.0148(14) 0.0140(17) -0.0050(15)
C24 0.0730(17) 0.0806(19) 0.075(2) 0.0314(15) 0.0052(15) 0.0013(15)
C25 0.0692(17) 0.082(2) 0.096(2) 0.0165(15) 0.0253(17) 0.0109(17)
C26 0.0694(17) 0.0589(15) 0.100(2) 0.0066(13) 0.0172(16) 0.0088(15)

loop_
_atom_type_symbol
_atom_type_description
_atom_type_scat_dispersion_real
_atom_type_scat_dispersion_imag
_atom_type_scat_source
C C 0.0181 0.0091 'International Tables Vol C Tables 4.2.6.8 and 6.1.1.4'
H H 0.0000 0.0000 'International Tables Vol C Tables 4.2.6.8 and 6.1.1.4'
Cl Cl 0.3639 0.7018 'International Tables Vol C Tables 4.2.6.8 and 6.1.1.4'
N N 0.0311 0.0180 'International Tables Vol C Tables 4.2.6.8 and 6.1.1.4'
O O 0.0492 0.0322 'International Tables Vol C Tables 4.2.6.8 and 6.1.1.4'
S S 0.3331 0.5567 'International Tables Vol C Tables 4.2.6.8 and 6.1.1.4'

loop_
_geom_angle_atom_site_label_1
_geom_angle_atom_site_label_2
_geom_angle_atom_site_label_3
_geom_angle_site_symmetry_1
_geom_angle_site_symmetry_3
_geom_angle
_geom_angle_publ_flag
O2 S1 O1 . . 119.10(13) ?
O2 S1 N1 . . 110.02(12) ?
O1 S1 N1 . . 103.39(10) ?
O2 S1 C1 . . 109.16(11) ?
O1 S1 C1 . . 108.42(12) ?
N1 S1 C1 . . 105.90(11) ?
C7 N1 S1 . . 123.68(17) ?
C7 N1 H1N . . 122.9(19) ?
S1 N1 H1N . . 112.3(19) ?
C2 C1 C6 . . 121.1(2) ?
C2 C1 S1 . . 119.31(18) ?
C6 C1 S1 . . 119.5(2) ?
C3 C2 C1 . . 119.9(2) ?
C3 C2 H2 . . 120.1 ?
C1 C2 H2 . . 120.1 ?
C4 C3 C2 . . 118.9(3) ?
C4 C3 H3 . . 120.6 ?
C2 C3 H3 . . 120.6 ?
C5 C4 C3 . . 122.0(3) ?
C5 C4 Cl1 . . 119.9(2) ?
C3 C4 Cl1 . . 118.1(2) ?
C4 C5 C6 . . 119.6(2) ?
C4 C5 H5 . . 120.2 ?
C6 C5 H5 . . 120.2 ?
C5 C6 C1 . . 118.5(2) ?
C5 C6 H6 . . 120.7 ?
C1 C6 H6 . . 120.7 ?
O3 C7 N1 . . 120.4(2) ?
O3 C7 C8 . . 123.8(2) ?
N1 C7 C8 . . 115.85(19) ?
C13 C8 C9 . . 118.9(2) ?
C13 C8 C7 . . 123.6(2) ?
C9 C8 C7 . . 117.5(2) ?
C10 C9 C8 . . 120.2(3) ?
C10 C9 H9 . . 119.9 ?
C8 C9 H9 . . 119.9 ?
C11 C10 C9 . . 120.6(2) ?
C11 C10 H10 . . 119.7 ?
C9 C10 H10 . . 119.7 ?
C10 C11 C12 . . 120.1(3) ?
C10 C11 H11 . . 119.9 ?
C12 C11 H11 . . 119.9 ?
C11 C12 C13 . . 119.8(3) ?
C11 C12 H12 . . 120.1 ?
C13 C12 H12 . . 120.1 ?
C8 C13 C12 . . 120.4(2) ?
C8 C13 H13 . . 119.8 ?
C12 C13 H13 . . 119.8 ?
O5 S2 O4 . . 119.32(15) ?
O5 S2 N2 . . 110.30(14) ?
O4 S2 N2 . . 103.33(12) ?
O5 S2 C14 . . 108.61(12) ?
O4 S2 C14 . . 108.37(13) ?
N2 S2 C14 . . 106.11(12) ?
C20 N2 S2 . . 123.63(18) ?
C20 N2 H2N . . 123(2) ?
S2 N2 H2N . . 112(2) ?
C19 C14 C15 . . 120.8(2) ?
C19 C14 S2 . . 119.9(2) ?
C15 C14 S2 . . 119.27(18) ?
C16 C15 C14 . . 119.8(2) ?
C16 C15 H15 . . 120.1 ?
C14 C15 H15 . . 120.1 ?
C15 C16 C17 . . 119.2(2) ?
C15 C16 H16 . . 120.4 ?
C17 C16 H16 . . 120.4 ?
C18 C17 C16 . . 121.9(2) ?
C18 C17 Cl2 . . 119.4(2) ?
C16 C17 Cl2 . . 118.7(2) ?
C17 C18 C19 . . 118.9(2) ?
C17 C18 H18 . . 120.5 ?
C19 C18 H18 . . 120.5 ?
C14 C19 C18 . . 119.3(2) ?
C14 C19 H19 . . 120.3 ?
C18 C19 H19 . . 120.3 ?
O6 C20 N2 . . 119.9(3) ?
O6 C20 C21 . . 123.1(2) ?
N2 C20 C21 . . 117.0(2) ?
C22 C21 C26 . . 118.1(3) ?
C22 C21 C20 . . 124.5(2) ?
C26 C21 C20 . . 117.4(2) ?
C21 C22 C23 . . 120.3(3) ?
C21 C22 H22 . . 119.8 ?
C23 C22 H22 . . 119.8 ?
C24 C23 C22 . . 120.9(3) ?
C24 C23 H23 . . 119.5 ?
C22 C23 H23 . . 119.5 ?
C25 C24 C23 . . 119.3(3) ?
C25 C24 H24 . . 120.4 ?
C23 C24 H24 . . 120.4 ?
C24 C25 C26 . . 120.1(3) ?
C24 C25 H25 . . 119.9 ?
C26 C25 H25 . . 119.9 ?
C25 C26 C21 . . 121.2(3) ?
C25 C26 H26 . . 119.4 ?
C21 C26 H26 . . 119.4 ?

loop_
_geom_bond_atom_site_label_1
_geom_bond_atom_site_label_2
_geom_bond_site_symmetry_2
_geom_bond_distance
_geom_bond_publ_flag
Cl1 C4 . 1.737(3) ?
S1 O2 . 1.424(2) ?
S1 O1 . 1.4251(18) ?
S1 N1 . 1.645(2) ?
S1 C1 . 1.753(2) ?
O3 C7 . 1.208(3) ?
N1 C7 . 1.388(3) ?
N1 H1N . 0.836(17) ?
C1 C2 . 1.374(4) ?
C1 C6 . 1.387(3) ?
C2 C3 . 1.373(4) ?
C2 H2 . 0.9300 ?
C3 C4 . 1.370(4) ?
C3 H3 . 0.9300 ?
C4 C5 . 1.365(4) ?
C5 C6 . 1.382(3) ?
C5 H5 . 0.9300 ?
C6 H6 . 0.9300 ?
C7 C8 . 1.480(3) ?
C8 C13 . 1.375(3) ?
C8 C9 . 1.380(3) ?
C9 C10 . 1.372(4) ?
C9 H9 . 0.9300 ?
C10 C11 . 1.355(4) ?
C10 H10 . 0.9300 ?
C11 C12 . 1.370(4) ?
C11 H11 . 0.9300 ?
C12 C13 . 1.379(4) ?
C12 H12 . 0.9300 ?
C13 H13 . 0.9300 ?
Cl2 C17 . 1.734(3) ?
S2 O5 . 1.415(2) ?
S2 O4 . 1.425(2) ?
S2 N2 . 1.653(2) ?
S2 C14 . 1.753(3) ?
O6 C20 . 1.204(3) ?
N2 C20 . 1.378(3) ?
N2 H2N . 0.834(17) ?
C14 C19 . 1.379(3) ?
C14 C15 . 1.383(4) ?
C15 C16 . 1.368(4) ?
C15 H15 . 0.9300 ?
C16 C17 . 1.373(4) ?
C16 H16 . 0.9300 ?
C17 C18 . 1.372(4) ?
C18 C19 . 1.386(4) ?
C18 H18 . 0.9300 ?
C19 H19 . 0.9300 ?
C20 C21 . 1.486(4) ?
C21 C22 . 1.375(4) ?
C21 C26 . 1.381(4) ?
C22 C23 . 1.376(4) ?
C22 H22 . 0.9300 ?
C23 C24 . 1.368(4) ?
C23 H23 . 0.9300 ?
C24 C25 . 1.361(4) ?
C24 H24 . 0.9300 ?
C25 C26 . 1.375(4) ?
C25 H25 . 0.9300 ?
C26 H26 . 0.9300 ?

loop_
_geom_hbond_atom_site_label_D
_geom_hbond_atom_site_label_H
_geom_hbond_atom_site_label_A
_geom_hbond_site_symmetry_A
_geom_hbond_distance_DH
_geom_hbond_distance_HA
_geom_hbond_distance_DA
_geom_hbond_angle_DHA
N1 H1N O1 2 0.836(17) 2.164(19) 2.967(3) 161(3)
N2 H2N O4 2_566 0.834(17) 2.150(19) 2.962(3) 164(3)

loop_
_geom_torsion_atom_site_label_1
_geom_torsion_atom_site_label_2
_geom_torsion_atom_site_label_3
_geom_torsion_atom_site_label_4
_geom_torsion_site_symmetry_1
_geom_torsion_site_symmetry_2
_geom_torsion_site_symmetry_3
_geom_torsion_site_symmetry_4
_geom_torsion
_geom_torsion_publ_flag
O2 S1 N1 C7 . . . . 47.9(2) ?
O1 S1 N1 C7 . . . . 176.1(2) ?
C1 S1 N1 C7 . . . . -70.0(2) ?
O2 S1 C1 C2 . . . . 152.8(2) ?
O1 S1 C1 C2 . . . . 21.6(2) ?
N1 S1 C1 C2 . . . . -88.8(2) ?
O2 S1 C1 C6 . . . . -24.3(2) ?
O1 S1 C1 C6 . . . . -155.5(2) ?
N1 S1 C1 C6 . . . . 94.1(2) ?
C6 C1 C2 C3 . . . . 1.4(4) ?
S1 C1 C2 C3 . . . . -175.7(2) ?
C1 C2 C3 C4 . . . . -0.6(4) ?
C2 C3 C4 C5 . . . . -0.6(4) ?
C2 C3 C4 Cl1 . . . . 179.0(2) ?
C3 C4 C5 C6 . . . . 1.1(4) ?
Cl1 C4 C5 C6 . . . . -178.5(2) ?
C4 C5 C6 C1 . . . . -0.3(4) ?
C2 C1 C6 C5 . . . . -0.9(4) ?
S1 C1 C6 C5 . . . . 176.14(19) ?
S1 N1 C7 O3 . . . . 7.9(4) ?
S1 N1 C7 C8 . . . . -173.19(17) ?
O3 C7 C8 C13 . . . . 160.9(3) ?
N1 C7 C8 C13 . . . . -18.0(4) ?
O3 C7 C8 C9 . . . . -19.1(4) ?
N1 C7 C8 C9 . . . . 162.0(2) ?
C13 C8 C9 C10 . . . . 0.9(4) ?
C7 C8 C9 C10 . . . . -179.0(3) ?
C8 C9 C10 C11 . . . . -1.3(5) ?
C9 C10 C11 C12 . . . . 0.5(5) ?
C10 C11 C12 C13 . . . . 0.7(5) ?
C9 C8 C13 C12 . . . . 0.2(4) ?
C7 C8 C13 C12 . . . . -179.8(3) ?
C11 C12 C13 C8 . . . . -1.0(5) ?
O5 S2 N2 C20 . . . . -56.1(3) ?
O4 S2 N2 C20 . . . . 175.3(2) ?
C14 S2 N2 C20 . . . . 61.3(2) ?
O5 S2 C14 C19 . . . . 18.5(3) ?
O4 S2 C14 C19 . . . . 149.5(2) ?
N2 S2 C14 C19 . . . . -100.1(2) ?
O5 S2 C14 C15 . . . . -158.2(2) ?
O4 S2 C14 C15 . . . . -27.2(2) ?
N2 S2 C14 C15 . . . . 83.3(2) ?
C19 C14 C15 C16 . . . . -0.1(4) ?
S2 C14 C15 C16 . . . . 176.5(2) ?
C14 C15 C16 C17 . . . . -0.7(4) ?
C15 C16 C17 C18 . . . . 1.5(4) ?
C15 C16 C17 Cl2 . . . . -179.2(2) ?
C16 C17 C18 C19 . . . . -1.3(4) ?
Cl2 C17 C18 C19 . . . . 179.3(2) ?
C15 C14 C19 C18 . . . . 0.2(4) ?
S2 C14 C19 C18 . . . . -176.4(2) ?
C17 C18 C19 C14 . . . . 0.5(4) ?
S2 N2 C20 O6 . . . . -3.1(4) ?
S2 N2 C20 C21 . . . . 177.37(18) ?
O6 C20 C21 C22 . . . . 172.9(3) ?
N2 C20 C21 C22 . . . . -7.6(4) ?
O6 C20 C21 C26 . . . . -6.7(4) ?
N2 C20 C21 C26 . . . . 172.9(2) ?
C26 C21 C22 C23 . . . . -0.5(4) ?
C20 C21 C22 C23 . . . . 179.9(3) ?
C21 C22 C23 C24 . . . . 0.6(5) ?
C22 C23 C24 C25 . . . . 0.0(5) ?
C23 C24 C25 C26 . . . . -0.6(5) ?
C24 C25 C26 C21 . . . . 0.7(5) ?
C22 C21 C26 C25 . . . . -0.1(5) ?
C20 C21 C26 C25 . . . . 179.5(3) ?
